data_4315574
loop_
_publ_author_name
'Sayantan Paria'
'Partha Halder'
'Tapan Kanti Paine'

_publ_section_title
;
 A Functional Model of Extradiol-Cleaving Catechol Dioxygenases: Mimicking
 the 2-His-1-Carboxylate Facial Triad
;
_journal_name_full 'Inorganic Chemistry'
_journal_page_first 4518
_journal_page_last 4523
_journal_paper_doi 10.1021/ic902462k
_journal_volume 49
_journal_year 2010
_chemical_formula_sum 'C99 H119 B Fe3 N6 Na O12'
_chemical_formula_weight 1786.35
_chemical_name_systematic
; 
 ? 
;
_space_group_IT_number 146
_symmetry_cell_setting trigonal
_symmetry_space_group_name_Hall 'R 3'
_symmetry_space_group_name_H-M 'R 3 :H'
_atom_sites_solution_hydrogens geom
_atom_sites_solution_primary direct
_atom_sites_solution_secondary difmap
_audit_creation_method SHELXL-97
_cell_angle_alpha 90.00
_cell_angle_beta 90.00
_cell_angle_gamma 120.00
_cell_formula_units_Z 3
_cell_length_a 17.4081(4)
_cell_length_b 17.4081(4)
_cell_length_c 27.0084(14)
_cell_measurement_reflns_used 9952
_cell_measurement_temperature 100(2)
_cell_measurement_theta_max 31.27
_cell_measurement_theta_min 2.34
_cell_volume 7088.1(4)
_computing_cell_refinement 'BRUKER AXS SMART 3'
_computing_data_collection 'BRUKER AXS SMART 3'
_computing_data_reduction 'BRUKER AXS SAINT'
_computing_molecular_graphics 'BRUKER SHELXTL'
_computing_publication_material 'MURCURY 2.2'
_computing_structure_refinement 'SHELXL-97 (Sheldrick, 1997)'
_computing_structure_solution 'SHELXS-97 (Sheldrick, 1990)'
_diffrn_ambient_temperature 100(2)
_diffrn_measured_fraction_theta_full 0.955
_diffrn_measured_fraction_theta_max 0.955
_diffrn_measurement_device_type 'BRUKER CCD AREA DETECTOR'
_diffrn_measurement_method 'OMEGA SCAN'
_diffrn_radiation_monochromator graphite
_diffrn_radiation_source 'fine-focus sealed tube'
_diffrn_radiation_type MoK\a
_diffrn_radiation_wavelength 0.71073
_diffrn_reflns_av_R_equivalents 0.0238
_diffrn_reflns_av_sigmaI/netI 0.0374
_diffrn_reflns_limit_h_max 25
_diffrn_reflns_limit_h_min -25
_diffrn_reflns_limit_k_max 25
_diffrn_reflns_limit_k_min -23
_diffrn_reflns_limit_l_max 32
_diffrn_reflns_limit_l_min -39
_diffrn_reflns_number 29657
_diffrn_reflns_theta_full 31.81
_diffrn_reflns_theta_max 31.81
_diffrn_reflns_theta_min 1.55
_exptl_absorpt_coefficient_mu 0.521
_exptl_absorpt_correction_T_max 0.9595
_exptl_absorpt_correction_T_min 0.8851
_exptl_absorpt_correction_type multi-scan
_exptl_absorpt_process_details SADABS
_exptl_crystal_colour BLUE
_exptl_crystal_density_diffrn 1.255
_exptl_crystal_density_method 'not measured'
_exptl_crystal_description BLOCK
_exptl_crystal_F_000 2835
_exptl_crystal_size_max 0.24
_exptl_crystal_size_mid 0.16
_exptl_crystal_size_min 0.08
_refine_diff_density_max 0.733
_refine_diff_density_min -2.875
_refine_diff_density_rms 0.105
_refine_ls_abs_structure_details 'Flack H D (1983), Acta Cryst. A39, 876-881'
_refine_ls_abs_structure_Flack 0.030(18)
_refine_ls_extinction_method none
_refine_ls_goodness_of_fit_ref 1.048
_refine_ls_hydrogen_treatment fixed
_refine_ls_matrix_type full
_refine_ls_number_parameters 343
_refine_ls_number_reflns 8930
_refine_ls_number_restraints 1
_refine_ls_restrained_S_all 1.048
_refine_ls_R_factor_all 0.0794
_refine_ls_R_factor_gt 0.0637
_refine_ls_shift/su_max 0.000
_refine_ls_shift/su_mean 0.000
_refine_ls_structure_factor_coef Fsqd
_refine_ls_weighting_details 'calc w=1/[\s^2^(Fo^2^)+(0.1271P)^2^+13.2270P] where P=(Fo^2^+2Fc^2^)/3'
_refine_ls_weighting_scheme calc
_refine_ls_wR_factor_gt 0.1748
_refine_ls_wR_factor_ref 0.1922
_reflns_number_gt 7576
_reflns_number_total 8930
_reflns_threshold_expression >2sigma(I)
_cod_data_source_file ic902462k_si_001.cif
_cod_data_source_block sp23_0m
_cod_depositor_comments
;
The following automatic conversions were performed:

'_symmetry_cell_setting' value 'TRIGONAL' changed to 'trigonal'
according to the built-in table from CIF Core dictionary named
'cif_core.dic' version 2.4.1 from
2010-06-29.

'_exptl_absorpt_correction_type' value 'MULTI-SCAN'
changed to 'multi-scan' according to the built-in table from CIF Core
dictionary named 'cif_core.dic' version 2.4.1 from 2010-06-29.

Automatic conversion script
Id: cif_fix_values 1646 2011-03-28 12:23:43Z adriana 
;
_cod_original_sg_symbol_H-M 'R 3'
_cod_database_code 4315574

loop_
_symmetry_equiv_pos_as_xyz
'x, y, z'
'-y, x-y, z'
'-x+y, -x, z'
'x+2/3, y+1/3, z+1/3'
'-y+2/3, x-y+1/3, z+1/3'
'-x+y+2/3, -x+1/3, z+1/3'
'x+1/3, y+2/3, z+2/3'
'-y+1/3, x-y+2/3, z+2/3'
'-x+y+1/3, -x+2/3, z+2/3'

loop_
_atom_site_label
_atom_site_type_symbol
_atom_site_fract_x
_atom_site_fract_y
_atom_site_fract_z
_atom_site_U_iso_or_equiv
_atom_site_adp_type
_atom_site_occupancy
_atom_site_symmetry_multiplicity
_atom_site_calc_flag
_atom_site_refinement_flags
_atom_site_disorder_assembly
_atom_site_disorder_group
Fe1 Fe 0.63417(3) 0.14333(3) 0.830596(15) 0.02459(12) Uani 1 1 d . . .
Na1 Na 0.6667 0.3333 0.78620(8) 0.0231(4) Uani 1 3 d S . .
O1 O 0.72039(17) 0.27168(16) 0.84965(9) 0.0279(5) Uani 1 1 d . . .
O2 O 0.52143(17) 0.14065(17) 0.85714(10) 0.0308(5) Uani 1 1 d . . .
O3 O 0.57032(17) 0.03401(15) 0.79549(9) 0.0289(5) Uani 1 1 d . . .
O4 O 0.63557(17) 0.19516(15) 0.76633(8) 0.0263(5) Uani 1 1 d . . .
N1 N 0.7645(2) 0.1485(2) 0.82690(11) 0.0300(6) Uani 1 1 d . . .
N2 N 0.6408(2) 0.0862(2) 0.89971(11) 0.0329(6) Uani 1 1 d . . .
C1 C 0.8021(2) 0.3004(2) 0.85183(12) 0.0256(6) Uani 1 1 d . . .
C2 C 0.8357(2) 0.2336(2) 0.84813(14) 0.0307(7) Uani 1 1 d . . .
H2 H 0.8529 0.2233 0.8809 0.037 Uiso 1 1 calc R . .
C3 C 0.9134(3) 0.2662(3) 0.8126(2) 0.0497(11) Uani 1 1 d . . .
H3A H 0.9509 0.3302 0.8142 0.060 Uiso 1 1 calc R . .
H3B H 0.9488 0.2386 0.8193 0.060 Uiso 1 1 calc R . .
C4 C 0.8673(4) 0.2372(3) 0.76300(18) 0.0529(12) Uani 1 1 d . . .
H4A H 0.8456 0.2760 0.7521 0.063 Uiso 1 1 calc R . .
H4B H 0.9065 0.2359 0.7380 0.063 Uiso 1 1 calc R . .
C5 C 0.7917(3) 0.1453(3) 0.77397(15) 0.0407(8) Uani 1 1 d . . .
H5A H 0.8108 0.1019 0.7706 0.049 Uiso 1 1 calc R . .
H5B H 0.7426 0.1298 0.7515 0.049 Uiso 1 1 calc R . .
C6 C 0.7516(3) 0.0699(3) 0.85496(16) 0.0383(8) Uani 1 1 d . . .
H6A H 0.8090 0.0770 0.8633 0.046 Uiso 1 1 calc R . .
H6B H 0.7204 0.0175 0.8344 0.046 Uiso 1 1 calc R . .
C7 C 0.6998(3) 0.0577(2) 0.90146(15) 0.0360(8) Uani 1 1 d . . .
C8 C 0.7069(4) 0.0148(4) 0.9429(2) 0.0554(13) Uani 1 1 d . . .
H8 H 0.7482 -0.0043 0.9436 0.066 Uiso 1 1 calc R . .
C9 C 0.6531(5) 0.0007(6) 0.9826(2) 0.081(2) Uani 1 1 d . . .
H9 H 0.6561 -0.0294 1.0103 0.098 Uiso 1 1 calc R . .
C10 C 0.5936(5) 0.0322(6) 0.9810(2) 0.083(2) Uani 1 1 d . . .
H10 H 0.5561 0.0234 1.0075 0.100 Uiso 1 1 calc R . .
C11 C 0.5916(3) 0.0763(3) 0.93931(16) 0.0448(10) Uani 1 1 d . . .
H11 H 0.5544 0.1002 0.9389 0.054 Uiso 1 1 calc R . .
C12 C 0.5474(2) 0.0445(2) 0.74956(12) 0.0255(6) Uani 1 1 d . . .
C13 C 0.4890(2) -0.0256(2) 0.71822(14) 0.0302(7) Uani 1 1 d . . .
C14 C 0.4438(3) -0.1206(2) 0.73693(17) 0.0406(9) Uani 1 1 d . . .
C15 C 0.5128(4) -0.1466(3) 0.7509(2) 0.0586(13) Uani 1 1 d . . .
H15A H 0.5479 -0.1415 0.7224 0.088 Uiso 1 1 calc R . .
H15B H 0.4833 -0.2068 0.7626 0.088 Uiso 1 1 calc R . .
H15C H 0.5504 -0.1079 0.7766 0.088 Uiso 1 1 calc R . .
C16 C 0.3876(4) -0.1303(3) 0.7824(2) 0.0529(12) Uani 1 1 d . . .
H16A H 0.4253 -0.0937 0.8087 0.079 Uiso 1 1 calc R . .
H16B H 0.3567 -0.1911 0.7929 0.079 Uiso 1 1 calc R . .
H16C H 0.3453 -0.1121 0.7742 0.079 Uiso 1 1 calc R . .
C17 C 0.3816(4) -0.1862(3) 0.6978(2) 0.0531(12) Uani 1 1 d . . .
H17A H 0.3382 -0.1703 0.6883 0.080 Uiso 1 1 calc R . .
H17B H 0.3522 -0.2451 0.7113 0.080 Uiso 1 1 calc R . .
H17C H 0.4155 -0.1841 0.6692 0.080 Uiso 1 1 calc R . .
C18 C 0.4727(3) -0.0025(3) 0.67193(14) 0.0356(8) Uani 1 1 d . . .
H18 H 0.4334 -0.0480 0.6513 0.043 Uiso 1 1 calc R . .
C19 C 0.5114(3) 0.0842(2) 0.65418(13) 0.0329(7) Uani 1 1 d . . .
C20 C 0.4901(4) 0.1042(3) 0.60227(16) 0.0502(11) Uani 1 1 d . . .
C21A C 0.5227(6) 0.2033(7) 0.5937(4) 0.053(2) Uiso 0.55 1 d P . .
C21B C 0.5879(9) 0.1621(9) 0.5759(5) 0.061(3) Uiso 0.45 1 d P . .
C22B C 0.4396(14) 0.1458(14) 0.6050(8) 0.086(5) Uiso 0.43 1 d P . .
C22A C 0.5217(7) 0.0671(7) 0.5637(4) 0.061(2) Uiso 0.57 1 d P . .
C23A C 0.3855(6) 0.0585(6) 0.5969(4) 0.064(2) Uiso 0.69 1 d P . .
C23B C 0.4464(13) 0.0197(13) 0.5701(8) 0.062(4) Uiso 0.31 1 d P . .
C24 C 0.5683(2) 0.1520(2) 0.68580(12) 0.0292(6) Uani 1 1 d . . .
H24 H 0.5952 0.2107 0.6753 0.035 Uiso 1 1 calc R . .
C25 C 0.5849(2) 0.1324(2) 0.73295(12) 0.0243(6) Uani 1 1 d . . .
C26 C 0.6667 0.3333 0.2518(5) 0.080 Uiso 1 3 d S . .
C27 C 0.6675(6) 0.4126(6) 0.2250(4) 0.062 Uiso 0.67 1 d P . .
C28 C 0.6715(6) 0.4135(6) 0.1728(3) 0.054 Uiso 0.67 1 d P . .
C29 C 0.6667 0.3333 0.1450(3) 0.047 Uiso 1 3 d S . .
C30 C 0.7013(5) 0.4336(5) 0.0659(3) 0.0770(18) Uiso 1 1 d . . .
C31A C 0.7569(14) 0.5062(14) 0.0996(8) 0.098(5) Uiso 0.52 1 d P . .
C31B C 0.7846(16) 0.5049(15) 0.0730(9) 0.102(6) Uiso 0.48 1 d P . .
C32A C 0.7909(12) 0.6046(11) 0.0780(7) 0.090(4) Uiso 0.57 1 d P . .
C32B C 0.820(2) 0.596(2) 0.0578(13) 0.123(9) Uiso 0.43 1 d P . .
C33 C 0.7706(6) 0.6113(6) 0.0229(4) 0.090(2) Uiso 1 1 d . . .
C34A C 0.6881(18) 0.5427(16) 0.0119(10) 0.090(6) Uiso 0.39 1 d P . .
C34B C 0.7184(9) 0.5389(8) -0.0006(5) 0.071(3) Uiso 0.61 1 d P . .
C35A C 0.6480(14) 0.4592(14) 0.0274(8) 0.079(5) Uiso 0.40 1 d P . .
C35B C 0.6901(8) 0.4548(7) 0.0185(4) 0.064(2) Uiso 0.60 1 d P . .
B1 B 0.6667 0.3333 0.0870(6) 0.081(4) Uani 1 3 d S . .

loop_
_atom_site_aniso_label
_atom_site_aniso_U_11
_atom_site_aniso_U_22
_atom_site_aniso_U_33
_atom_site_aniso_U_23
_atom_site_aniso_U_13
_atom_site_aniso_U_12
Fe1 0.0316(2) 0.0243(2) 0.01666(19) 0.00214(16) -0.00309(16) 0.01302(19)
Na1 0.0237(6) 0.0237(6) 0.0219(11) 0.000 0.000 0.0119(3)
O1 0.0323(12) 0.0300(11) 0.0212(11) -0.0044(8) -0.0072(9) 0.0155(10)
O2 0.0357(12) 0.0315(12) 0.0268(12) 0.0096(9) 0.0028(9) 0.0180(10)
O3 0.0386(13) 0.0232(10) 0.0238(11) 0.0009(8) -0.0043(9) 0.0145(10)
O4 0.0348(12) 0.0217(10) 0.0168(10) -0.0002(7) -0.0034(8) 0.0099(9)
N1 0.0394(15) 0.0276(13) 0.0239(14) -0.0018(10) -0.0039(11) 0.0174(12)
N2 0.0418(16) 0.0309(14) 0.0236(14) 0.0080(11) -0.0033(12) 0.0163(13)
C1 0.0302(15) 0.0353(16) 0.0125(13) -0.0019(10) -0.0059(10) 0.0173(13)
C2 0.0321(16) 0.0279(15) 0.0323(18) -0.0008(12) -0.0074(13) 0.0152(13)
C3 0.040(2) 0.044(2) 0.069(3) -0.006(2) 0.008(2) 0.0240(18)
C4 0.075(3) 0.052(2) 0.038(2) 0.0075(18) 0.024(2) 0.036(2)
C5 0.051(2) 0.050(2) 0.0254(18) -0.0070(15) 0.0021(15) 0.0287(19)
C6 0.053(2) 0.0341(18) 0.036(2) -0.0008(14) -0.0059(16) 0.0280(17)
C7 0.047(2) 0.0270(16) 0.0332(19) 0.0069(13) -0.0059(15) 0.0173(15)
C8 0.072(3) 0.056(3) 0.050(3) 0.021(2) -0.005(2) 0.040(3)
C9 0.092(5) 0.116(6) 0.055(3) 0.055(4) 0.011(3) 0.066(4)
C10 0.093(5) 0.138(7) 0.042(3) 0.057(4) 0.027(3) 0.074(5)
C11 0.048(2) 0.060(3) 0.031(2) 0.0199(18) 0.0058(16) 0.030(2)
C12 0.0300(15) 0.0224(14) 0.0208(15) -0.0009(10) 0.0003(11) 0.0107(12)
C13 0.0342(16) 0.0229(14) 0.0275(16) -0.0022(11) 0.0037(12) 0.0099(13)
C14 0.047(2) 0.0224(15) 0.039(2) -0.0010(13) 0.0022(16) 0.0071(15)
C15 0.076(4) 0.030(2) 0.066(3) -0.006(2) -0.009(3) 0.023(2)
C16 0.050(2) 0.037(2) 0.045(3) 0.0051(17) 0.013(2) 0.0022(19)
C17 0.053(3) 0.0282(19) 0.055(3) -0.0054(18) 0.000(2) 0.0038(18)
C18 0.0307(17) 0.0356(18) 0.0274(17) -0.0084(13) -0.0057(13) 0.0067(14)
C19 0.0346(17) 0.0340(17) 0.0205(16) -0.0013(12) -0.0072(12) 0.0100(14)
C20 0.065(3) 0.046(2) 0.0234(19) -0.0001(15) -0.0147(17) 0.016(2)
C24 0.0344(16) 0.0295(15) 0.0168(14) 0.0007(11) -0.0040(11) 0.0109(13)
C25 0.0268(14) 0.0237(14) 0.0188(14) -0.0005(10) -0.0016(10) 0.0099(11)
B1 0.093(6) 0.093(6) 0.058(8) 0.000 0.000 0.047(3)

loop_
_atom_type_symbol
_atom_type_description
_atom_type_scat_dispersion_real
_atom_type_scat_dispersion_imag
_atom_type_scat_source
C C 0.0033 0.0016 'International Tables Vol C Tables 4.2.6.8 and 6.1.1.4'
H H 0.0000 0.0000 'International Tables Vol C Tables 4.2.6.8 and 6.1.1.4'
B B 0.0013 0.0007 'International Tables Vol C Tables 4.2.6.8 and 6.1.1.4'
N N 0.0061 0.0033 'International Tables Vol C Tables 4.2.6.8 and 6.1.1.4'
O O 0.0106 0.0060 'International Tables Vol C Tables 4.2.6.8 and 6.1.1.4'
Na Na 0.0362 0.0249 'International Tables Vol C Tables 4.2.6.8 and 6.1.1.4'
Fe Fe 0.3463 0.8444 'International Tables Vol C Tables 4.2.6.8 and 6.1.1.4'

loop_
_geom_angle_atom_site_label_1
_geom_angle_atom_site_label_2
_geom_angle_atom_site_label_3
_geom_angle
_geom_angle_site_symmetry_1
_geom_angle_site_symmetry_3
_geom_angle_publ_flag
O3 Fe1 O4 83.43(10) . . ?
O3 Fe1 O1 163.95(11) . . ?
O4 Fe1 O1 83.43(10) . . ?
O3 Fe1 O2 94.41(11) . . ?
O4 Fe1 O2 96.38(10) . . ?
O1 Fe1 O2 96.18(11) . . ?
O3 Fe1 N2 96.28(12) . . ?
O4 Fe1 N2 176.01(13) . . ?
O1 Fe1 N2 96.18(11) . . ?
O2 Fe1 N2 87.61(12) . . ?
O3 Fe1 N1 95.25(11) . . ?
O4 Fe1 N1 99.47(11) . . ?
O1 Fe1 N1 77.89(10) . . ?
O2 Fe1 N1 162.26(11) . . ?
N2 Fe1 N1 76.58(12) . . ?
O3 Fe1 Na1 122.90(8) . . ?
O4 Fe1 Na1 41.82(8) . . ?
O1 Fe1 Na1 47.78(7) . . ?
O2 Fe1 Na1 80.40(7) . . ?
N2 Fe1 Na1 139.56(10) . . ?
N1 Fe1 Na1 106.47(8) . . ?
O4 Na1 O4 114.50(6) . 2_655 ?
O4 Na1 O4 114.50(6) . 3_665 ?
O4 Na1 O4 114.50(6) 2_655 3_665 ?
O4 Na1 O1 68.78(8) . . ?
O4 Na1 O1 92.62(9) 2_655 . ?
O4 Na1 O1 144.90(12) 3_665 . ?
O4 Na1 O1 144.90(12) . 2_655 ?
O4 Na1 O1 68.78(8) 2_655 2_655 ?
O4 Na1 O1 92.62(9) 3_665 2_655 ?
O1 Na1 O1 76.22(11) . 2_655 ?
O4 Na1 O1 92.62(9) . 3_665 ?
O4 Na1 O1 144.90(12) 2_655 3_665 ?
O4 Na1 O1 68.78(8) 3_665 3_665 ?
O1 Na1 O1 76.22(11) . 3_665 ?
O1 Na1 O1 76.22(11) 2_655 3_665 ?
O4 Na1 Fe1 35.31(6) . . ?
O4 Na1 Fe1 119.66(7) 2_655 . ?
O4 Na1 Fe1 125.59(7) 3_665 . ?
O1 Na1 Fe1 38.17(6) . . ?
O1 Na1 Fe1 110.79(9) 2_655 . ?
O1 Na1 Fe1 70.38(7) 3_665 . ?
O4 Na1 Fe1 125.59(7) . 2_655 ?
O4 Na1 Fe1 35.31(6) 2_655 2_655 ?
O4 Na1 Fe1 119.66(7) 3_665 2_655 ?
O1 Na1 Fe1 70.38(7) . 2_655 ?
O1 Na1 Fe1 38.17(6) 2_655 2_655 ?
O1 Na1 Fe1 110.79(9) 3_665 2_655 ?
Fe1 Na1 Fe1 107.51(4) . 2_655 ?
O4 Na1 Fe1 119.66(7) . 3_665 ?
O4 Na1 Fe1 125.59(7) 2_655 3_665 ?
O4 Na1 Fe1 35.31(6) 3_665 3_665 ?
O1 Na1 Fe1 110.79(9) . 3_665 ?
O1 Na1 Fe1 70.38(7) 2_655 3_665 ?
O1 Na1 Fe1 38.17(6) 3_665 3_665 ?
Fe1 Na1 Fe1 107.51(4) . 3_665 ?
Fe1 Na1 Fe1 107.51(4) 2_655 3_665 ?
C1 O1 Fe1 121.2(2) . . ?
C1 O1 Na1 117.8(2) . . ?
Fe1 O1 Na1 94.05(9) . . ?
C1 O2 Fe1 128.3(2) 3_665 . ?
C12 O3 Fe1 112.8(2) . . ?
C25 O4 Fe1 111.59(19) . . ?
C25 O4 Na1 137.3(2) . . ?
Fe1 O4 Na1 102.88(11) . . ?
C6 N1 C2 112.8(3) . . ?
C6 N1 C5 110.8(3) . . ?
C2 N1 C5 106.2(3) . . ?
C6 N1 Fe1 105.1(2) . . ?
C2 N1 Fe1 110.3(2) . . ?
C5 N1 Fe1 111.8(2) . . ?
C11 N2 C7 119.1(3) . . ?
C11 N2 Fe1 125.5(3) . . ?
C7 N2 Fe1 115.4(3) . . ?
O1 C1 O2 124.2(3) . 2_655 ?
O1 C1 C2 118.6(3) . . ?
O2 C1 C2 117.2(3) 2_655 . ?
N1 C2 C3 105.7(3) . . ?
N1 C2 C1 109.5(3) . . ?
C3 C2 C1 111.2(3) . . ?
C4 C3 C2 102.2(4) . . ?
C5 C4 C3 102.5(4) . . ?
C4 C5 N1 105.6(3) . . ?
N1 C6 C7 111.3(3) . . ?
N2 C7 C8 121.2(4) . . ?
N2 C7 C6 115.7(3) . . ?
C8 C7 C6 123.0(4) . . ?
C9 C8 C7 119.7(5) . . ?
C8 C9 C10 118.8(4) . . ?
C11 C10 C9 118.6(5) . . ?
N2 C11 C10 122.5(5) . . ?
O3 C12 C25 115.8(3) . . ?
O3 C12 C13 124.7(3) . . ?
C25 C12 C13 119.5(3) . . ?
C18 C13 C12 116.9(3) . . ?
C18 C13 C14 123.1(3) . . ?
C12 C13 C14 119.9(3) . . ?
C13 C14 C16 110.0(3) . . ?
C13 C14 C15 110.4(4) . . ?
C16 C14 C15 108.9(5) . . ?
C13 C14 C17 111.6(4) . . ?
C16 C14 C17 107.3(4) . . ?
C15 C14 C17 108.5(4) . . ?
C13 C18 C19 124.5(3) . . ?
C24 C19 C18 117.5(3) . . ?
C24 C19 C20 121.3(3) . . ?
C18 C19 C20 121.2(3) . . ?
C22B C20 C22A 137.5(10) . . ?
C22B C20 C19 110.9(10) . . ?
C22A C20 C19 111.3(6) . . ?
C22B C20 C21A 53.1(10) . . ?
C22A C20 C21A 112.0(6) . . ?
C19 C20 C21A 113.3(5) . . ?
C22B C20 C23B 112.8(12) . . ?
C22A C20 C23B 45.2(9) . . ?
C19 C20 C23B 111.0(8) . . ?
C21A C20 C23B 135.4(9) . . ?
C22B C20 C23A 53.2(10) . . ?
C22A C20 C23A 107.6(6) . . ?
C19 C20 C23A 108.4(5) . . ?
C21A C20 C23A 103.6(6) . . ?
C23B C20 C23A 64.9(8) . . ?
C22B C20 C21B 115.6(11) . . ?
C22A C20 C21B 57.5(7) . . ?
C19 C20 C21B 104.0(6) . . ?
C21A C20 C21B 63.8(6) . . ?
C23B C20 C21B 101.9(9) . . ?
C23A C20 C21B 147.5(7) . . ?
C22B C21A C20 57.7(10) . . ?
C22B C21A C21B 117.4(12) . . ?
C20 C21A C21B 61.1(6) . . ?
C22A C21B C20 55.4(7) . . ?
C22A C21B C21A 102.8(9) . . ?
C20 C21B C21A 55.1(6) . . ?
C21A C22B C23A 134.5(18) . . ?
C21A C22B C20 69.2(11) . . ?
C23A C22B C20 70.8(11) . . ?
C23B C22A C20 70.7(12) . . ?
C23B C22A C21B 136.1(14) . . ?
C20 C22A C21B 67.1(7) . . ?
C22B C23A C20 56.0(10) . . ?
C22B C23A C23B 107.3(13) . . ?
C20 C23A C23B 56.2(8) . . ?
C22A C23B C20 64.0(11) . . ?
C22A C23B C23A 119.5(16) . . ?
C20 C23B C23A 58.8(8) . . ?
C25 C24 C19 120.2(3) . . ?
O4 C25 C24 123.1(3) . . ?
O4 C25 C12 115.4(3) . . ?
C24 C25 C12 121.5(3) . . ?
C27 C26 C27 100.0(8) 3_665 2_655 ?
C27 C26 C27 100.0(8) 3_665 . ?
C27 C26 C27 100.0(8) 2_655 . ?
C28 C27 C26 117.1(9) . . ?
C27 C28 C29 119.5(7) . . ?
C28 C29 C28 98.6(5) 3_665 2_655 ?
C28 C29 C28 98.6(5) 3_665 . ?
C28 C29 C28 98.6(5) 2_655 . ?
C28 C29 B1 118.9(4) 3_665 . ?
C28 C29 B1 118.9(4) 2_655 . ?
C28 C29 B1 118.9(4) . . ?
C31B C30 C35B 96.6(12) . . ?
C31B C30 C31A 35.7(11) . . ?
C35B C30 C31A 117.9(11) . . ?
C31B C30 C35A 109.7(13) . . ?
C35B C30 C35A 30.4(8) . . ?
C31A C30 C35A 112.9(12) . . ?
C31B C30 B1 125.1(12) . . ?
C35B C30 B1 125.8(9) . . ?
C31A C30 B1 116.0(11) . . ?
C35A C30 B1 124.6(9) . . ?
C31B C31A C30 67(2) . . ?
C31B C31A C32A 79(2) . . ?
C30 C31A C32A 115.3(16) . . ?
C31B C31A C32B 53(2) . . ?
C30 C31A C32B 102.6(17) . . ?
C32A C31A C32B 26.4(11) . . ?
C31A C31B C30 78(2) . . ?
C31A C31B C32B 98(3) . . ?
C30 C31B C32B 129(2) . . ?
C31A C31B C32A 70(2) . . ?
C30 C31B C32A 115.9(17) . . ?
C32B C31B C32A 28.1(14) . . ?
C32B C32A C33 63(3) . . ?
C32B C32A C31A 89(3) . . ?
C33 C32A C31A 116.7(14) . . ?
C32B C32A C31B 59(3) . . ?
C33 C32A C31B 95.7(13) . . ?
C31A C32A C31B 30.5(10) . . ?
C32A C32B C33 86(3) . . ?
C32A C32B C31B 93(4) . . ?
C33 C32B C31B 116(3) . . ?
C32A C32B C31A 64(3) . . ?
C33 C32B C31A 116(2) . . ?
C31B C32B C31A 28.8(12) . . ?
C34B C33 C34A 28.5(11) . . ?
C34B C33 C32B 110.7(17) . . ?
C34A C33 C32B 117.6(19) . . ?
C34B C33 C32A 118.4(11) . . ?
C34A C33 C32A 108.9(15) . . ?
C32B C33 C32A 31.0(14) . . ?
C34B C34A C35A 93(3) . . ?
C34B C34A C33 70(3) . . ?
C35A C34A C33 130(2) . . ?
C34B C34A C35B 63(3) . . ?
C35A C34A C35B 31.4(11) . . ?
C33 C34A C35B 107.7(19) . . ?
C34A C34B C33 82(3) . . ?
C34A C34B C35B 92(3) . . ?
C33 C34B C35B 123.5(12) . . ?
C34A C34B C35A 61(3) . . ?
C33 C34B C35A 120.0(14) . . ?
C35B C34B C35A 32.0(8) . . ?
C35B C35A C34A 90(2) . . ?
C35B C35A C34B 65.2(17) . . ?
C34A C35A C34B 25.6(12) . . ?
C35B C35A C30 59.4(16) . . ?
C34A C35A C30 116.7(19) . . ?
C34B C35A C30 105.2(14) . . ?
C35A C35B C30 90.2(19) . . ?
C35A C35B C34B 82.8(18) . . ?
C30 C35B C34B 127.3(11) . . ?
C35A C35B C34A 58.5(19) . . ?
C30 C35B C34A 116.4(13) . . ?
C34B C35B C34A 25.0(10) . . ?
C29 B1 C30 110.3(6) . 3_665 ?
C29 B1 C30 110.3(6) . 2_655 ?
C30 B1 C30 108.6(6) 3_665 2_655 ?
C29 B1 C30 110.3(6) . . ?
C30 B1 C30 108.6(6) 3_665 . ?
C30 B1 C30 108.6(6) 2_655 . ?

loop_
_geom_bond_atom_site_label_1
_geom_bond_atom_site_label_2
_geom_bond_distance
_geom_bond_site_symmetry_2
_geom_bond_publ_flag
Fe1 O3 1.908(2) . ?
Fe1 O4 1.951(2) . ?
Fe1 O1 2.039(2) . ?
Fe1 O2 2.068(3) . ?
Fe1 N2 2.145(3) . ?
Fe1 N1 2.228(3) . ?
Fe1 Na1 3.2904(9) . ?
Na1 O4 2.250(2) . ?
Na1 O4 2.250(2) 2_655 ?
Na1 O4 2.250(2) 3_665 ?
Na1 O1 2.443(3) . ?
Na1 O1 2.443(3) 2_655 ?
Na1 O1 2.443(3) 3_665 ?
Na1 Fe1 3.2904(9) 2_655 ?
Na1 Fe1 3.2904(9) 3_665 ?
O1 C1 1.250(4) . ?
O2 C1 1.256(4) 3_665 ?
O3 C12 1.344(4) . ?
O4 C25 1.350(4) . ?
N1 C6 1.480(5) . ?
N1 C2 1.491(4) . ?
N1 C5 1.516(5) . ?
N2 C11 1.326(6) . ?
N2 C7 1.347(5) . ?
C1 O2 1.256(4) 2_655 ?
C1 C2 1.545(5) . ?
C2 C3 1.518(6) . ?
C3 C4 1.512(8) . ?
C4 C5 1.507(7) . ?
C6 C7 1.498(6) . ?
C7 C8 1.384(5) . ?
C8 C9 1.364(9) . ?
C9 C10 1.394(10) . ?
C10 C11 1.372(6) . ?
C12 C25 1.403(4) . ?
C12 C13 1.414(5) . ?
C13 C18 1.385(6) . ?
C13 C14 1.519(5) . ?
C14 C16 1.526(7) . ?
C14 C15 1.528(8) . ?
C14 C17 1.535(6) . ?
C18 C19 1.395(6) . ?
C19 C24 1.391(5) . ?
C19 C20 1.534(5) . ?
C20 C22B 1.39(2) . ?
C20 C22A 1.469(12) . ?
C20 C21A 1.541(11) . ?
C20 C23B 1.54(2) . ?
C20 C23A 1.588(11) . ?
C20 C21B 1.644(15) . ?
C21A C22B 1.32(2) . ?
C21A C21B 1.685(17) . ?
C21B C22A 1.505(18) . ?
C22B C23A 1.35(2) . ?
C22A C23B 1.16(2) . ?
C23A C23B 1.68(2) . ?
C24 C25 1.386(4) . ?
C26 C27 1.551(12) 3_665 ?
C26 C27 1.551(12) 2_655 ?
C26 C27 1.551(12) . ?
C27 C28 1.411(13) . ?
C28 C29 1.549(9) . ?
C29 C28 1.549(9) 3_665 ?
C29 C28 1.549(9) 2_655 ?
C29 B1 1.567(18) . ?
C30 C31B 1.37(2) . ?
C30 C35B 1.376(14) . ?
C30 C31A 1.46(2) . ?
C30 C35A 1.60(2) . ?
C30 B1 1.638(10) . ?
C31A C31B 0.87(3) . ?
C31A C32A 1.62(3) . ?
C31A C32B 1.79(4) . ?
C31B C32B 1.45(4) . ?
C31B C32A 1.69(3) . ?
C32A C32B 0.80(3) . ?
C32A C33 1.55(2) . ?
C32B C33 1.38(3) . ?
C33 C34B 1.293(16) . ?
C33 C34A 1.36(3) . ?
C34A C34B 0.66(3) . ?
C34A C35A 1.33(3) . ?
C34A C35B 1.56(3) . ?
C34B C35B 1.388(16) . ?
C34B C35A 1.52(2) . ?
C35A C35B 0.81(2) . ?
B1 C30 1.638(10) 3_665 ?
B1 C30 1.638(10) 2_655 ?
